data_2217342
loop_
_publ_author_name
'Tanui, Hillary K.'
'Fronczek, Frank R.'
'Vicente, M. Gra\,ca H.'

_publ_section_title
;
 Bis(1-tosyl-2-pyrrolyl)ethyne
;
_journal_coeditor_code TK2223
_journal_issue 1
_journal_name_full 'Acta Crystallographica Section E'
_journal_page_first o130
_journal_page_last o130
_journal_paper_doi 10.1107/S1600536807062964
_journal_volume 64
_journal_year 2008
_chemical_formula_iupac 'C24 H20 N2 O4 S2'
_chemical_formula_moiety 'C24 H20 N2 O4 S2'
_chemical_formula_sum 'C24 H20 N2 O4 S2'
_chemical_formula_weight 464.54
_chemical_name_systematic
;
Bis(1-tosyl-2-pyrrolyl)ethyne
;
_space_group_IT_number 14
_symmetry_cell_setting monoclinic
_symmetry_space_group_name_Hall '-P 2ybc'
_symmetry_space_group_name_H-M 'P 1 21/c 1'
_atom_sites_solution_hydrogens geom
_atom_sites_solution_primary direct
_atom_sites_solution_secondary difmap
_audit_creation_method SHELXL97
_cell_angle_alpha 90
_cell_angle_beta 101.049(7)
_cell_angle_gamma 90
_cell_formula_units_Z 2
_cell_length_a 8.5127(15)
_cell_length_b 16.822(2)
_cell_length_c 7.5311(11)
_cell_measurement_reflns_used 3246
_cell_measurement_temperature 90
_cell_measurement_theta_max 32.5
_cell_measurement_theta_min 2.5
_cell_volume 1058.5(3)
_computing_cell_refinement 'HKL SCALEPACK (Otwinowski & Minor 1997)'
_computing_data_collection 'COLLECT (Nonius, 2000)'
_computing_data_reduction
;
HKL DENZO (Otwinowski & Minor 1997) and HKL SCALEPACK (Otwinowski &
Minor 1997)
;
_computing_molecular_graphics 'ORTEP-3 for Windows (Farrugia, 1997)'
_computing_publication_material 'SHELXL97 (Sheldrick, 1997)'
_computing_structure_refinement 'SHELXL97 (Sheldrick, 1997)'
_computing_structure_solution 'SIR97 (Altomare <i>et al.</i>,  1999)'
_diffrn_ambient_temperature 90
_diffrn_measured_fraction_theta_full 0.998
_diffrn_measured_fraction_theta_max 0.926
_diffrn_measurement_device 'Nonius KappaCCD (with Oxford Cryostream)'
_diffrn_measurement_method '\w scans with \k offsets'
_diffrn_radiation_monochromator graphite
_diffrn_radiation_source 'fine-focus sealed tube'
_diffrn_radiation_type MoK\a
_diffrn_radiation_wavelength 0.71073
_diffrn_reflns_av_R_equivalents 0.019
_diffrn_reflns_av_sigmaI/netI 0.031
_diffrn_reflns_limit_h_max 12
_diffrn_reflns_limit_h_min -12
_diffrn_reflns_limit_k_max 24
_diffrn_reflns_limit_k_min -20
_diffrn_reflns_limit_l_max 11
_diffrn_reflns_limit_l_min -11
_diffrn_reflns_number 16546
_diffrn_reflns_theta_full 25.0
_diffrn_reflns_theta_max 32.6
_diffrn_reflns_theta_min 2.7
_diffrn_standards_number 0
_exptl_absorpt_coefficient_mu 0.288
_exptl_absorpt_correction_T_max 0.966
_exptl_absorpt_correction_T_min 0.896
_exptl_absorpt_correction_type multi-scan
_exptl_absorpt_process_details '(HKL SCALEPACK; Otwinowski & Minor 1997)'
_exptl_crystal_colour colorless
_exptl_crystal_density_diffrn 1.458
_exptl_crystal_density_method 'not measured'
_exptl_crystal_description fragment
_exptl_crystal_F_000 484
_exptl_crystal_size_max 0.35
_exptl_crystal_size_mid 0.30
_exptl_crystal_size_min 0.12
_refine_diff_density_max 0.39
_refine_diff_density_min -0.54
_refine_ls_extinction_coef 0.0087(19)
_refine_ls_extinction_expression Fc^*^=kFc[1+0.001xFc^2^\l^3^/sin(2\q)]^-1/4^
_refine_ls_extinction_method 'SHELXL97 (Sheldrick, 1997)'
_refine_ls_goodness_of_fit_ref 1.05
_refine_ls_hydrogen_treatment constr
_refine_ls_matrix_type full
_refine_ls_number_parameters 147
_refine_ls_number_reflns 3565
_refine_ls_number_restraints 0
_refine_ls_restrained_S_all 1.05
_refine_ls_R_factor_all 0.046
_refine_ls_R_factor_gt 0.037
_refine_ls_shift/su_max_lt 0.001
_refine_ls_shift/su_mean 0.000
_refine_ls_structure_factor_coef Fsqd
_refine_ls_weighting_details 'calc w = 1/[\s^2^(Fo^2^)+(0.0457P)^2^+0.5421P] where P=(Fo^2^+2Fc^2^)/3'
_refine_ls_weighting_scheme calc
_refine_ls_wR_factor_gt 0.095
_refine_ls_wR_factor_ref 0.100
_reflns_number_gt 2995
_reflns_number_total 3565
_reflns_threshold_expression I>2\s(I)
_cod_data_source_file tk2223.cif
_cod_data_source_block I
_cod_original_sg_symbol_H-M 'P 21/c'
_cod_database_code 2217342
_cod_database_fobs_code 2217342

loop_
_symmetry_equiv_pos_as_xyz
'x, y, z'
'-x, y+1/2, -z+1/2'
'-x, -y, -z'
'x, -y-1/2, z-1/2'

loop_
_atom_site_type_symbol
_atom_site_label
_atom_site_fract_x
_atom_site_fract_y
_atom_site_fract_z
_atom_site_U_iso_or_equiv
_atom_site_adp_type
_atom_site_calc_flag
_atom_site_refinement_flags
_atom_site_occupancy
S S1 0.17966(3) 0.588570(17) 0.18361(4) 0.01389(9) Uani d . 1
O O1 0.03490(11) 0.62987(6) 0.10845(12) 0.0205(2) Uani d . 1
O O2 0.21216(11) 0.51113(5) 0.12117(12) 0.01826(19) Uani d . 1
N N1 0.17450(12) 0.58026(6) 0.40533(13) 0.01363(19) Uani d . 1
C C1 0.04720(14) 0.60559(7) 0.48222(16) 0.0155(2) Uani d . 1
H H1 -0.0438 0.6342 0.4222 0.019 Uiso calc R 1
C C2 0.07578(14) 0.58208(7) 0.65906(16) 0.0159(2) Uani d . 1
H H2 0.0083 0.5915 0.7437 0.019 Uiso calc R 1
C C3 0.22451(15) 0.54103(7) 0.69389(15) 0.0154(2) Uani d . 1
H H3 0.2736 0.5181 0.8061 0.018 Uiso calc R 1
C C4 0.28522(14) 0.54024(7) 0.53683(15) 0.0135(2) Uani d . 1
C C5 0.43438(14) 0.51145(7) 0.50710(15) 0.0143(2) Uani d . 1
C C6 0.34514(14) 0.64976(7) 0.17831(15) 0.0141(2) Uani d . 1
C C7 0.33400(15) 0.73131(7) 0.20914(16) 0.0169(2) Uani d . 1
H H7 0.2372 0.7541 0.2306 0.020 Uiso calc R 1
C C8 0.46788(16) 0.77829(7) 0.20758(17) 0.0187(2) Uani d . 1
H H8 0.4622 0.8338 0.2286 0.022 Uiso calc R 1
C C9 0.61100(15) 0.74548(8) 0.17564(16) 0.0183(2) Uani d . 1
C C10 0.61811(15) 0.66412(8) 0.14272(16) 0.0172(2) Uani d . 1
H H10 0.7143 0.6414 0.1193 0.021 Uiso calc R 1
C C11 0.48522(14) 0.61580(7) 0.14388(15) 0.0151(2) Uani d . 1
H H11 0.4903 0.5604 0.1214 0.018 Uiso calc R 1
C C12 0.75453(18) 0.79796(9) 0.1772(2) 0.0262(3) Uani d . 1
H H12A 0.8386 0.7676 0.1351 0.039 Uiso calc R 1
H H12B 0.7946 0.8170 0.3005 0.039 Uiso calc R 1
H H12C 0.7238 0.8435 0.0968 0.039 Uiso calc R 1

loop_
_atom_site_aniso_label
_atom_site_aniso_U_11
_atom_site_aniso_U_22
_atom_site_aniso_U_33
_atom_site_aniso_U_12
_atom_site_aniso_U_13
_atom_site_aniso_U_23
S1 0.01179(14) 0.01874(15) 0.01119(13) -0.00136(10) 0.00237(9) 0.00013(9)
O1 0.0125(4) 0.0318(5) 0.0161(4) 0.0012(4) 0.0001(3) 0.0038(4)
O2 0.0202(4) 0.0203(4) 0.0152(4) -0.0047(3) 0.0056(3) -0.0036(3)
N1 0.0112(4) 0.0182(5) 0.0119(4) 0.0008(3) 0.0032(3) 0.0007(3)
C1 0.0121(5) 0.0191(5) 0.0164(5) 0.0016(4) 0.0051(4) 0.0000(4)
C2 0.0140(5) 0.0188(5) 0.0160(5) 0.0004(4) 0.0060(4) -0.0012(4)
C3 0.0150(5) 0.0186(5) 0.0136(5) 0.0005(4) 0.0051(4) 0.0003(4)
C4 0.0123(5) 0.0160(5) 0.0122(5) 0.0006(4) 0.0028(4) 0.0000(4)
C5 0.0141(5) 0.0173(5) 0.0118(4) 0.0001(4) 0.0032(4) 0.0012(4)
C6 0.0133(5) 0.0174(5) 0.0117(5) -0.0011(4) 0.0028(4) 0.0017(4)
C7 0.0178(5) 0.0179(5) 0.0151(5) 0.0020(4) 0.0029(4) 0.0012(4)
C8 0.0239(6) 0.0159(5) 0.0159(5) -0.0012(4) 0.0030(4) 0.0015(4)
C9 0.0185(6) 0.0211(6) 0.0146(5) -0.0052(4) 0.0017(4) 0.0034(4)
C10 0.0138(5) 0.0214(6) 0.0166(5) -0.0004(4) 0.0038(4) 0.0037(4)
C11 0.0154(5) 0.0161(5) 0.0141(5) 0.0003(4) 0.0039(4) 0.0017(4)
C12 0.0254(7) 0.0283(7) 0.0256(6) -0.0114(5) 0.0062(5) 0.0019(5)

loop_
_atom_type_symbol
_atom_type_description
_atom_type_scat_dispersion_real
_atom_type_scat_dispersion_imag
_atom_type_scat_source
C C 0.0033 0.0016 'International Tables Vol C Tables 4.2.6.8 and 6.1.1.4'
H H 0.0000 0.0000 'International Tables Vol C Tables 4.2.6.8 and 6.1.1.4'
N N 0.0061 0.0033 'International Tables Vol C Tables 4.2.6.8 and 6.1.1.4'
O O 0.0106 0.0060 'International Tables Vol C Tables 4.2.6.8 and 6.1.1.4'
S S 0.1246 0.1234 'International Tables Vol C Tables 4.2.6.8 and 6.1.1.4'

loop_
_geom_angle_atom_site_label_1
_geom_angle_atom_site_label_2
_geom_angle_atom_site_label_3
_geom_angle_site_symmetry_1
_geom_angle
O2 S1 O1 . 121.17(6)
O2 S1 N1 . 107.09(5)
O1 S1 N1 . 104.35(5)
O2 S1 C6 . 108.71(6)
O1 S1 C6 . 109.91(6)
N1 S1 C6 . 104.20(5)
C1 N1 C4 . 108.98(9)
C1 N1 S1 . 123.92(8)
C4 N1 S1 . 126.76(8)
C2 C1 N1 . 108.07(10)
C2 C1 H1 . 126.0
N1 C1 H1 . 126.0
C1 C2 C3 . 107.85(10)
C1 C2 H2 . 126.1
C3 C2 H2 . 126.1
C4 C3 C2 . 108.26(10)
C4 C3 H3 . 125.9
C2 C3 H3 . 125.9
C3 C4 N1 . 106.85(10)
C3 C4 C5 . 129.33(11)
N1 C4 C5 . 123.67(10)
C5 C5 C4 3_666 175.78(16)
C11 C6 C7 . 121.47(11)
C11 C6 S1 . 119.01(9)
C7 C6 S1 . 119.51(9)
C8 C7 C6 . 118.37(11)
C8 C7 H7 . 120.8
C6 C7 H7 . 120.8
C7 C8 C9 . 121.32(12)
C7 C8 H8 . 119.3
C9 C8 H8 . 119.3
C10 C9 C8 . 119.11(11)
C10 C9 C12 . 120.93(12)
C8 C9 C12 . 119.96(12)
C11 C10 C9 . 120.54(12)
C11 C10 H10 . 119.7
C9 C10 H10 . 119.7
C6 C11 C10 . 119.17(11)
C6 C11 H11 . 120.4
C10 C11 H11 . 120.4
C9 C12 H12A . 109.5
C9 C12 H12B . 109.5
H12A C12 H12B . 109.5
C9 C12 H12C . 109.5
H12A C12 H12C . 109.5
H12B C12 H12C . 109.5

loop_
_geom_bond_atom_site_label_1
_geom_bond_atom_site_label_2
_geom_bond_site_symmetry_2
_geom_bond_distance
S1 O2 . 1.4298(10)
S1 O1 . 1.4333(10)
S1 N1 . 1.6845(10)
S1 C6 . 1.7513(12)
N1 C1 . 1.3900(15)
N1 C4 . 1.4016(15)
C1 C2 . 1.3656(17)
C1 H1 . 0.9500
C2 C3 . 1.4218(17)
C2 H2 . 0.9500
C3 C4 . 1.3786(16)
C3 H3 . 0.9500
C4 C5 . 1.4164(16)
C5 C5 3_666 1.206(2)
C6 C11 . 1.3907(17)
C6 C7 . 1.3977(17)
C7 C8 . 1.3888(18)
C7 H7 . 0.9500
C8 C9 . 1.3997(19)
C8 H8 . 0.9500
C9 C10 . 1.3945(18)
C9 C12 . 1.5056(18)
C10 C11 . 1.3944(17)
C10 H10 . 0.9500
C11 H11 . 0.9500
C12 H12A . 0.9800
C12 H12B . 0.9800
C12 H12C . 0.9800

loop_
_geom_hbond_atom_site_label_D
_geom_hbond_atom_site_label_H
_geom_hbond_atom_site_label_A
_geom_hbond_site_symmetry_A
_geom_hbond_distance_DH
_geom_hbond_distance_HA
_geom_hbond_distance_DA
_geom_hbond_angle_DHA
_geom_hbond_publ_flag
C3 H3 O2 1_556 0.95 2.53 3.278(2) 136 y

loop_
_geom_torsion_atom_site_label_1
_geom_torsion_atom_site_label_2
_geom_torsion_atom_site_label_3
_geom_torsion_atom_site_label_4
_geom_torsion
O2 S1 N1 C1 -126.14(10)
O1 S1 N1 C1 3.48(11)
C6 S1 N1 C1 118.78(10)
O2 S1 N1 C4 46.48(11)
O1 S1 N1 C4 176.09(10)
C6 S1 N1 C4 -68.61(11)
C4 N1 C1 C2 -0.14(13)
S1 N1 C1 C2 173.61(9)
N1 C1 C2 C3 -0.01(14)
C1 C2 C3 C4 0.16(14)
C2 C3 C4 N1 -0.24(13)
C2 C3 C4 C5 175.18(12)
C1 N1 C4 C3 0.23(13)
S1 N1 C4 C3 -173.29(9)
C1 N1 C4 C5 -175.51(11)
S1 N1 C4 C5 10.97(17)
O2 S1 C6 C11 -9.04(11)
O1 S1 C6 C11 -143.78(9)
N1 S1 C6 C11 104.90(10)
O2 S1 C6 C7 171.15(9)
O1 S1 C6 C7 36.41(11)
N1 S1 C6 C7 -74.92(10)
C11 C6 C7 C8 -1.01(17)
S1 C6 C7 C8 178.80(9)
C6 C7 C8 C9 0.15(18)
C7 C8 C9 C10 0.76(18)
C7 C8 C9 C12 -179.25(12)
C8 C9 C10 C11 -0.83(18)
C12 C9 C10 C11 179.17(11)
C7 C6 C11 C10 0.93(17)
S1 C6 C11 C10 -178.88(9)
C9 C10 C11 C6 0.01(17)
